data_2012016
loop_
_publ_author_name
'Willett, Roger D.'
'Twamley, Brendan'

_publ_section_title
;
 Bis(2,3-dimethylquinoxalinium) tribromocuprate(I)
;
_journal_issue 6
_journal_name_full 'Acta Crystallographica Section C'
_journal_page_first 706
_journal_page_last 708
_journal_paper_doi 10.1107/S0108270101005017
_journal_volume 57
_journal_year 2001
_chemical_formula_iupac '(C10 H11 N2 )2 (CuBr3 )'
_chemical_formula_moiety '2C10 H11 N2 + , Cu Br3 2- '
_chemical_formula_sum 'C20 H22 Br3 Cu N4'
_chemical_formula_weight 621.69
_chemical_name_common (dimethylquinoxalineH)2CuBr3
_chemical_name_systematic
;
 Bis(dimethylquinoxalinium)tribrocuprate(I)
;
_space_group_IT_number 2
_symmetry_cell_setting triclinic
_symmetry_space_group_name_Hall '-P 1'
_symmetry_space_group_name_H-M 'P -1'
_audit_creation_method SHELXL-97
_cell_angle_alpha 73.544(4)
_cell_angle_beta 77.338(4)
_cell_angle_gamma 83.827(4)
_cell_formula_units_Z 2
_cell_length_a 7.2603(16)
_cell_length_b 10.777(2)
_cell_length_c 15.197(3)
_cell_measurement_reflns_used 951
_cell_measurement_temperature 295(2)
_cell_measurement_theta_max 27.84
_cell_measurement_theta_min 2.95
_cell_volume 1111.3(4)
_computing_cell_refinement SMART
_computing_data_collection 'SMART (Bruker, 1998)'
_computing_data_reduction 'SAINTPlus  (Bruker, 1998)'
_computing_molecular_graphics SHELXTL
_computing_publication_material SHELXTL
_computing_structure_refinement SHELXTL
_computing_structure_solution 'SHELXTL (Bruker, 1998)'
_diffrn_ambient_temperature 295(2)
_diffrn_detector_area_resol_mean 8.3
_diffrn_measured_fraction_theta_full .947
_diffrn_measured_fraction_theta_max .947
_diffrn_measurement_device_type 'Siemens SMART 1000'
_diffrn_measurement_method \w
_diffrn_radiation_monochromator graphite
_diffrn_radiation_source 'normal-focus sealed tube'
_diffrn_radiation_type MoK\a
_diffrn_radiation_wavelength .71073
_diffrn_reflns_av_R_equivalents .0262
_diffrn_reflns_av_sigmaI/netI .0363
_diffrn_reflns_limit_h_max 9
_diffrn_reflns_limit_h_min -9
_diffrn_reflns_limit_k_max 14
_diffrn_reflns_limit_k_min -13
_diffrn_reflns_limit_l_max 19
_diffrn_reflns_limit_l_min -19
_diffrn_reflns_number 11900
_diffrn_reflns_theta_full 28.34
_diffrn_reflns_theta_max 28.34
_diffrn_reflns_theta_min 1.43
_diffrn_standards_decay_% '< 0.01'
_diffrn_standards_interval_count 'beginning and end'
_diffrn_standards_number '50 frames remeasure'
_exptl_absorpt_coefficient_mu 6.389
_exptl_absorpt_correction_T_max .7406
_exptl_absorpt_correction_T_min .2773
_exptl_absorpt_correction_type empirical
_exptl_absorpt_process_details '(SADABS; Sheldrick, 1999)'
_exptl_crystal_colour yellow
_exptl_crystal_density_diffrn 1.858
_exptl_crystal_density_method 'not measured'
_exptl_crystal_description needle
_exptl_crystal_F_000 608
_exptl_crystal_size_max .27
_exptl_crystal_size_mid .14
_exptl_crystal_size_min .05
_refine_diff_density_max .778
_refine_diff_density_min -.426
_refine_ls_extinction_method none
_refine_ls_goodness_of_fit_ref .994
_refine_ls_hydrogen_treatment mixed
_refine_ls_matrix_type full
_refine_ls_number_parameters 265
_refine_ls_number_reflns 5273
_refine_ls_number_restraints 0
_refine_ls_restrained_S_all .994
_refine_ls_R_factor_all .0537
_refine_ls_R_factor_gt .0307
_refine_ls_shift/su_max .001
_refine_ls_shift/su_mean .000
_refine_ls_structure_factor_coef Fsqd
_refine_ls_weighting_details 'calc w=1/[\s^2^(Fo^2^)+(0.0362P)^2^] where P=(Fo^2^+2Fc^2^)/3'
_refine_ls_weighting_scheme calc
_refine_ls_wR_factor_ref .0718
_reflns_number_gt 3792
_reflns_number_total 5273
_reflns_threshold_expression I>2\s(I)
_cod_data_source_file da1178.cif
_cod_data_source_block I
_cod_depositor_comments
;
The following automatic conversions were performed:
'_symmetry_cell_setting' value 'Triclinic' changed to 'triclinic'
according to '/home/saulius/struct/CIF-dictionaries/cif_core.dic'
dictionary named 'cif_core.dic' version 2.4.1 from 2010-06-29.

Automatic conversion script
Id: cif_fix_enum 1527 2010-12-29 10:47:43Z saulius 

The following automatic conversions were performed:

'_symmetry_cell_setting' value 'Triclinic' changed to 'triclinic'
according to /home/saulius/struct/CIF-dictionaries/cif_core.dic
dictionary named 'cif_core.dic' version 2.4.1 from
2010-06-29.

'_exptl_absorpt_correction_type' value 'Empirical'
changed to 'empirical' according to
/home/saulius/struct/CIF-dictionaries/cif_core.dic dictionary named
'cif_core.dic' version 2.4.1 from 2010-06-29.

Automatic conversion script
Id: cif_fix_values 1715 2011-07-08 13:25:40Z adriana 
;
_cod_original_sg_symbol_H-M P-1
_cod_database_code 2012016
_cod_database_fobs_code 2012016

loop_
_symmetry_equiv_pos_as_xyz
'x, y, z'
'-x, -y, -z'

loop_
_atom_site_label
_atom_site_fract_x
_atom_site_fract_y
_atom_site_fract_z
_atom_site_U_iso_or_equiv
_atom_site_adp_type
_atom_site_calc_flag
_atom_site_refinement_flags
_atom_site_occupancy
_atom_site_disorder_assembly
_atom_site_disorder_group
_atom_site_type_symbol
Cu1 1.21342(5) .98614(4) -.24862(3) .04884(11) Uani d . 1 . . Cu
Br1 1.25435(5) .91464(3) -.38636(2) .05191(10) Uani d . 1 . . Br
Br2 1.03969(5) 1.17390(3) -.22634(2) .05123(10) Uani d . 1 . . Br
Br3 1.36445(4) .84774(3) -.12768(2) .04802(9) Uani d . 1 . . Br
N11 .9821(3) 1.1690(2) -.45846(17) .0421(6) Uani d . 1 . . N
H11 1.063(5) 1.102(4) -.444(3) .077(12) Uiso d . 1 . . H
C12 .8026(4) 1.1732(3) -.4172(2) .0423(7) Uani d . 1 . . C
C13 .6945(4) 1.2900(3) -.4470(2) .0494(8) Uani d . 1 . . C
N14 .7665(4) 1.3878(3) -.51390(19) .0528(7) Uani d . 1 . . N
C15 .9519(4) 1.3794(3) -.5559(2) .0452(7) Uani d . 1 . . C
C16 1.0317(6) 1.4837(3) -.6278(2) .0622(9) Uani d . 1 . . C
H16 .9583 1.5586 -.6473 .075 Uiso calc R 1 . . H
C17 1.2151(6) 1.4752(4) -.6686(2) .0732(11) Uani d . 1 . . C
H17 1.2681 1.5450 -.7158 .088 Uiso calc R 1 . . H
C18 1.3272(6) 1.3627(5) -.6410(3) .0756(11) Uani d . 1 . . C
H18 1.4532 1.3590 -.6708 .091 Uiso calc R 1 . . H
C19 1.2560(5) 1.2585(4) -.5714(2) .0594(9) Uani d . 1 . . C
H19 1.3309 1.1840 -.5532 .071 Uiso calc R 1 . . H
C20 1.0663(4) 1.2683(3) -.5288(2) .0420(7) Uani d . 1 . . C
C12' .7244(5) 1.0575(3) -.3444(2) .0595(9) Uani d . 1 . . C
H12A .8222 .9904 -.3358 .089 Uiso calc R 1 . . H
H12B .6240 1.0273 -.3637 .089 Uiso calc R 1 . . H
H12C .6762 1.0798 -.2865 .089 Uiso calc R 1 . . H
C13' .4908(5) 1.3015(4) -.3996(3) .0754(11) Uani d . 1 . . C
H13A .4273 1.3724 -.4377 .113 Uiso calc R 1 . . H
H13B .4843 1.3168 -.3397 .113 Uiso calc R 1 . . H
H13C .4308 1.2226 -.3911 .113 Uiso calc R 1 . . H
N1 .9963(3) .7111(2) .02534(17) .0398(5) Uani d . 1 . . N
H1 1.090(5) .749(3) -.016(2) .061(10) Uiso d . 1 . . H
C2 .8314(4) .7743(3) .03545(19) .0386(6) Uani d . 1 . . C
C3 .6791(4) .7082(3) .1035(2) .0401(6) Uani d . 1 . . C
N4 .6991(3) .5879(2) .15191(17) .0432(6) Uani d . 1 . . N
C5 .8742(4) .5252(3) .1395(2) .0414(7) Uani d . 1 . . C
C6 .9000(5) .3958(3) .1911(2) .0536(8) Uani d . 1 . . C
H6 .7985 .3518 .2323 .064 Uiso calc R 1 . . H
C7 1.0745(5) .3360(3) .1799(3) .0599(9) Uani d . 1 . . C
H7 1.0918 .2507 .2142 .072 Uiso calc R 1 . . H
C8 1.2274(5) .3994(3) .1184(3) .0607(9) Uani d . 1 . . C
H8 1.3456 .3562 .1128 .073 Uiso calc R 1 . . H
C9 1.2078(4) .5246(3) .0657(2) .0505(8) Uani d . 1 . . C
H9 1.3104 .5665 .0239 .061 Uiso calc R 1 . . H
C10 1.0286(4) .5874(3) .0768(2) .0405(6) Uani d . 1 . . C
C2' .8116(4) .9067(3) -.0246(2) .0517(8) Uani d . 1 . . C
H2'A .9309 .9312 -.0651 .078 Uiso calc R 1 . . H
H2'B .7721 .9656 .0138 .078 Uiso calc R 1 . . H
H2'C .7189 .9099 -.0616 .078 Uiso calc R 1 . . H
C3' .4936(4) .7802(3) .1193(2) .0536(8) Uani d . 1 . . C
H3'A .4039 .7236 .1647 .080 Uiso calc R 1 . . H
H3'B .4492 .8109 .0615 .080 Uiso calc R 1 . . H
H3'C .5079 .8525 .1420 .080 Uiso calc R 1 . . H

loop_
_atom_site_aniso_label
_atom_site_aniso_U_11
_atom_site_aniso_U_22
_atom_site_aniso_U_33
_atom_site_aniso_U_12
_atom_site_aniso_U_13
_atom_site_aniso_U_23
Cu1 .0470(2) .0467(2) .0496(2) -.00227(17) -.00728(17) -.00962(18)
Br1 .0594(2) .05031(19) .04677(19) .00979(15) -.01508(15) -.01526(14)
Br2 .0603(2) .04245(18) .04978(19) .00328(14) -.01154(15) -.01220(14)
Br3 .04082(17) .05080(19) .04626(18) .00338(13) -.00944(13) -.00461(14)
N11 .0395(14) .0422(14) .0426(14) .0012(11) -.0119(11) -.0063(11)
C12 .0401(16) .0498(18) .0395(16) -.0057(13) -.0125(13) -.0109(13)
C13 .0432(17) .057(2) .053(2) .0063(14) -.0154(15) -.0206(16)
N14 .0579(17) .0487(16) .0504(16) .0063(13) -.0148(13) -.0111(13)
C15 .0571(19) .0404(17) .0397(17) -.0024(14) -.0120(14) -.0116(13)
C16 .088(3) .047(2) .049(2) -.0084(18) -.0140(19) -.0070(16)
C17 .094(3) .068(3) .050(2) -.033(2) -.001(2) -.0031(19)
C18 .059(2) .102(3) .064(2) -.026(2) .0118(19) -.029(2)
C19 .0485(19) .067(2) .057(2) -.0053(16) -.0033(16) -.0135(18)
C20 .0450(17) .0454(17) .0367(16) -.0057(13) -.0086(13) -.0110(13)
C12' .051(2) .063(2) .059(2) -.0133(16) -.0083(16) -.0058(17)
C13' .046(2) .095(3) .078(3) .009(2) -.0085(19) -.019(2)
N1 .0390(14) .0383(14) .0388(14) -.0038(11) -.0005(11) -.0101(11)
C2 .0398(15) .0366(15) .0400(16) -.0006(12) -.0062(12) -.0132(12)
C3 .0371(15) .0434(17) .0405(16) .0006(12) -.0076(12) -.0134(13)
N4 .0450(14) .0405(14) .0421(14) -.0054(11) -.0053(11) -.0090(11)
C5 .0448(16) .0388(16) .0406(16) -.0021(12) -.0074(13) -.0114(13)
C6 .064(2) .0405(18) .053(2) -.0058(15) -.0099(16) -.0071(15)
C7 .077(2) .0402(18) .061(2) .0072(17) -.0180(19) -.0109(16)
C8 .055(2) .058(2) .071(2) .0166(17) -.0165(18) -.0234(19)
C9 .0443(17) .0494(19) .055(2) .0043(14) -.0050(14) -.0162(15)
C10 .0427(16) .0383(16) .0404(16) .0006(12) -.0075(13) -.0123(13)
C2' .0500(18) .0429(18) .055(2) -.0015(14) -.0064(15) -.0040(15)
C3' .0437(17) .056(2) .0513(19) .0029(14) -.0009(14) -.0073(16)

loop_
_atom_type_symbol
_atom_type_description
_atom_type_scat_dispersion_real
_atom_type_scat_dispersion_imag
_atom_type_scat_source
C C .0033 .0016 'International Tables Vol C Tables 4.2.6.8 and 6.1.1.4'
H H .0000 .0000 'International Tables Vol C Tables 4.2.6.8 and 6.1.1.4'
N N .0061 .0033 'International Tables Vol C Tables 4.2.6.8 and 6.1.1.4'
Cu Cu .3201 1.2651 'International Tables Vol C Tables 4.2.6.8 and 6.1.1.4'
Br Br -.2901 2.4595 'International Tables Vol C Tables 4.2.6.8 and 6.1.1.4'

loop_
_geom_angle_atom_site_label_1
_geom_angle_atom_site_label_2
_geom_angle_atom_site_label_3
_geom_angle
Br2 Cu1 Br1 124.52(2)
Br2 Cu1 Br3 120.55(2)
Br1 Cu1 Br3 114.93(2)
C12 N11 C20 123.7(3)
N11 C12 C13 117.1(3)
N11 C12 C12' 119.0(3)
C13 C12 C12' 123.9(3)
N14 C13 C12 122.1(3)
N14 C13 C13' 118.8(3)
C12 C13 C13' 119.1(3)
C13 N14 C15 119.3(3)
N14 C15 C20 121.5(3)
N14 C15 C16 120.0(3)
C20 C15 C16 118.5(3)
C17 C16 C15 119.7(3)
C16 C17 C18 121.0(3)
C19 C18 C17 121.5(3)
C18 C19 C20 117.3(3)
N11 C20 C19 121.7(3)
N11 C20 C15 116.4(3)
C19 C20 C15 121.9(3)
C2 N1 C10 123.3(3)
N1 C2 C3 117.5(3)
N1 C2 C2' 118.8(3)
C3 C2 C2' 123.7(3)
N4 C3 C2 122.1(2)
N4 C3 C3' 119.6(3)
C2 C3 C3' 118.4(3)
C3 N4 C5 118.6(2)
N4 C5 C10 121.3(3)
N4 C5 C6 119.8(3)
C10 C5 C6 118.9(3)
C7 C6 C5 119.2(3)
C6 C7 C8 121.4(3)
C9 C8 C7 121.3(3)
C8 C9 C10 117.9(3)
N1 C10 C5 117.1(2)
N1 C10 C9 121.6(3)
C5 C10 C9 121.3(3)

loop_
_geom_bond_atom_site_label_1
_geom_bond_atom_site_label_2
_geom_bond_site_symmetry_2
_geom_bond_distance
_geom_bond_publ_flag
Cu1 Br2 . 2.3349(6) ?
Cu1 Br1 . 2.3781(7) ?
Cu1 Br3 . 2.4049(6) ?
N11 C12 . 1.319(4) ?
N11 C20 . 1.366(4) ?
C12 C13 . 1.424(4) ?
C12 C12' . 1.482(4) ?
C13 N14 . 1.302(4) ?
C13 C13' . 1.506(4) ?
N14 C15 . 1.362(4) ?
C15 C20 . 1.397(4) ?
C15 C16 . 1.400(4) ?
C16 C17 . 1.345(5) ?
C17 C18 . 1.398(5) ?
C18 C19 . 1.363(5) ?
C19 C20 . 1.394(4) ?
N1 C2 . 1.313(3) ?
N1 C10 . 1.366(4) ?
C2 C3 . 1.432(4) ?
C2 C2' . 1.472(4) ?
C3 N4 . 1.308(4) ?
C3 C3' . 1.488(4) ?
N4 C5 . 1.376(3) ?
C5 C10 . 1.395(4) ?
C5 C6 . 1.408(4) ?
C6 C7 . 1.357(4) ?
C7 C8 . 1.385(5) ?
C8 C9 . 1.370(5) ?
C9 C10 . 1.400(4) ?

loop_
_geom_hbond_atom_site_label_D
_geom_hbond_atom_site_label_H
_geom_hbond_atom_site_label_A
_geom_hbond_distance_DH
_geom_hbond_distance_HA
_geom_hbond_distance_DA
_geom_hbond_angle_DHA
_geom_hbond_publ_flag
N1 H1 Br3 .86(3) 2.44(3) 3.302(3) 177(3) y
N11 H11 Br1 .89(4) 2.39(4) 3.272(3) 173(3) y
